data_7704452
loop_
_publ_author_name
'H\"ammer, Matthias'
'Janka, Oliver'
'B\"onnighausen, Judith'
'Klenner, Steffen'
'P\"ottgen, Rainer'
'H\"oppe, Henning A'

_publ_section_title
;
 On the phosphors Na<sub>5</sub>M(WO<sub>4</sub>)<sub>4</sub> (M = Y,
 La-Nd, Sm-Lu, Bi) - crystal structures, thermal decomposition, and
 optical and magnetic properties.
;
_journal_issue 24
_journal_name_full 'Dalton transactions (Cambridge, England : 2003)'
_journal_page_first 8209
_journal_page_last 8225
_journal_paper_doi 10.1039/d0dt00782j
_journal_volume 49
_journal_year 2020
_chemical_formula_moiety 'Na5 O16 Bi1 W4'
_chemical_formula_structural 'Na5 Bi (W O4)4'
_chemical_formula_sum 'Bi Na5 O16 W4'
_chemical_formula_weight 1315.33
_chemical_name_structure_type Na5Lu(WO4)4
_chemical_name_systematic 'pentasodium bismuth tetratungstate'
_space_group_crystal_system tetragonal
_space_group_IT_number 88
_space_group_name_Hall '-I 4ad'
_space_group_name_H-M_alt 'I 41/a :2'
_audit_creation_method SHELXL-2014/7
_audit_update_record
;
2020-02-27 deposited with the CCDC.	2020-05-20 downloaded from the CCDC.
;
_cell_angle_alpha 90
_cell_angle_beta 90
_cell_angle_gamma 90
_cell_formula_units_Z 4
_cell_length_a 11.5433(4)
_cell_length_b 11.5433(4)
_cell_length_c 11.4136(4)
_cell_measurement_reflns_used 12840
_cell_measurement_temperature 299(2)
_cell_measurement_theta_max 29.246
_cell_measurement_theta_min 2.510
_cell_volume 1520.84(9)
_computing_structure_refinement 'SHELXL-2014/7 (Sheldrick, 2014)'
_diffrn_ambient_temperature 299(2)
_diffrn_measured_fraction_theta_full 1.000
_diffrn_measured_fraction_theta_max 1.000
_diffrn_measurement_device_type 'D8 Venture Bruker'
_diffrn_measurement_method 'generic phi and omega scans'
_diffrn_radiation_type MoK\a
_diffrn_radiation_wavelength 0.71073
_diffrn_reflns_av_R_equivalents 0.0521
_diffrn_reflns_av_unetI/netI 0.0216
_diffrn_reflns_Laue_measured_fraction_full 1.000
_diffrn_reflns_Laue_measured_fraction_max 1.000
_diffrn_reflns_limit_h_max 15
_diffrn_reflns_limit_h_min -15
_diffrn_reflns_limit_k_max 15
_diffrn_reflns_limit_k_min -15
_diffrn_reflns_limit_l_max 15
_diffrn_reflns_limit_l_min -15
_diffrn_reflns_number 12840
_diffrn_reflns_point_group_measured_fraction_full 1.000
_diffrn_reflns_point_group_measured_fraction_max 1.000
_diffrn_reflns_theta_full 25.242
_diffrn_reflns_theta_max 29.246
_diffrn_reflns_theta_min 2.510
_exptl_absorpt_coefficient_mu 41.898
_exptl_absorpt_correction_type multi-scan
_exptl_absorpt_process_details
; 
 multi-scan absorption correction using SADABS 
(G. M. Sheldrick, (1996). SADABS. Program for Empirical 
Absorption Correction. University of G\"ottingen, Germany.)
;
_exptl_crystal_colour 'pale orange'
_exptl_crystal_density_diffrn 5.745
_exptl_crystal_description block
_exptl_crystal_F_000 2248
_exptl_crystal_size_max 0.08
_exptl_crystal_size_mid 0.04
_exptl_crystal_size_min 0.03
_exptl_transmission_factor_max 0.7459
_exptl_transmission_factor_min 0.6549
_refine_diff_density_max 1.109
_refine_diff_density_min -0.842
_refine_diff_density_rms 0.223
_refine_ls_extinction_coef 0.000143(8)
_refine_ls_extinction_expression Fc^*^=kFc[1+0.001xFc^2^\l^3^/sin(2\q)]^-1/4^
_refine_ls_extinction_method 'SHELXL-2014/7 (Sheldrick 2014'
_refine_ls_goodness_of_fit_ref 1.069
_refine_ls_hydrogen_treatment undef
_refine_ls_matrix_type full
_refine_ls_number_parameters 60
_refine_ls_number_reflns 1040
_refine_ls_number_restraints 0
_refine_ls_restrained_S_all 1.069
_refine_ls_R_factor_all 0.0250
_refine_ls_R_factor_gt 0.0181
_refine_ls_shift/su_max 0.000
_refine_ls_shift/su_mean 0.000
_refine_ls_structure_factor_coef Fsqd
_refine_ls_weighting_details 'w=1/[\s^2^(Fo^2^)+(0.0047P)^2^+18.6463P] where P=(Fo^2^+2Fc^2^)/3'
_refine_ls_weighting_scheme calc
_refine_ls_wR_factor_gt 0.0297
_refine_ls_wR_factor_ref 0.0307
_reflns_Friedel_coverage 0.000
_reflns_number_gt 912
_reflns_number_total 1040
_reflns_threshold_expression 'I > 2\s(I)'
_cod_data_source_file d0dt00782j2.cif
_cod_data_source_block Na5Bi(WO4)4
_cod_depositor_comments 'Adding full bibliography for 7704452--7704470.cif.'
_cod_original_cell_volume 1520.84(12)
_cod_original_sg_symbol_H-M 'I 41/a'
_cod_database_code 7704452
_shelx_shelxl_version_number 2014/7
_shelx_space_group_comment
;
The symmetry employed for this shelxl refinement is uniquely defined
by the following loop, which should always be used as a source of
symmetry information in preference to the above space-group names.
They are only intended as comments.
;

loop_
_space_group_symop_operation_xyz
'x, y, z'
'-x+1/2, -y, z+1/2'
'-y+3/4, x+1/4, z+1/4'
'y+3/4, -x+3/4, z+3/4'
'x+1/2, y+1/2, z+1/2'
'-x+1, -y+1/2, z+1'
'-y+5/4, x+3/4, z+3/4'
'y+5/4, -x+5/4, z+5/4'
'-x, -y, -z'
'x-1/2, y, -z-1/2'
'y-3/4, -x-1/4, -z-1/4'
'-y-3/4, x-3/4, -z-3/4'
'-x+1/2, -y+1/2, -z+1/2'
'x, y+1/2, -z'
'y-1/4, -x+1/4, -z+1/4'
'-y-1/4, x-1/4, -z-1/4'

loop_
_atom_site_label
_atom_site_type_symbol
_atom_site_fract_x
_atom_site_fract_y
_atom_site_fract_z
_atom_site_U_iso_or_equiv
_atom_site_adp_type
_atom_site_occupancy
_atom_site_site_symmetry_order
_atom_site_calc_flag
_atom_site_refinement_flags_posn
_atom_site_refinement_flags_adp
_atom_site_refinement_flags_occupancy
_atom_site_disorder_assembly
_atom_site_disorder_group
Bi Bi 0.5000 0.7500 0.1250 0.01032(9) Uani 1 4 d S T P . .
W W 0.18229(2) 0.84486(2) 0.11092(2) 0.00995(6) Uani 1 1 d . . . . .
Na1 Na 0.29533(18) 0.62936(18) -0.09386(18) 0.0147(4) Uani 1 1 d . . . . .
Na2 Na 0.0000 0.7500 -0.1250 0.0272(11) Uani 1 4 d S T P . .
O1 O 0.1488(3) 0.7210(3) 0.0261(3) 0.0165(8) Uani 1 1 d . . . . .
O2 O 0.1811(3) 0.9646(3) 0.0164(3) 0.0180(8) Uani 1 1 d . . . . .
O3 O 0.6162(3) 0.6881(3) -0.0428(3) 0.0146(8) Uani 1 1 d . . . . .
O4 O 0.4155(3) 0.5674(3) 0.0602(3) 0.0140(7) Uani 1 1 d . . . . .

loop_
_atom_site_aniso_label
_atom_site_aniso_U_11
_atom_site_aniso_U_22
_atom_site_aniso_U_33
_atom_site_aniso_U_23
_atom_site_aniso_U_13
_atom_site_aniso_U_12
Bi 0.00996(11) 0.00996(11) 0.01106(18) 0.000 0.000 0.000
W 0.00940(11) 0.00929(10) 0.01116(10) 0.00052(7) -0.00046(8) 0.00001(7)
Na1 0.0157(11) 0.0158(11) 0.0125(9) -0.0007(8) 0.0001(8) -0.0015(8)
Na2 0.0326(17) 0.0326(17) 0.016(2) 0.000 0.000 0.000
O1 0.0137(19) 0.016(2) 0.020(2) -0.0034(15) 0.0001(15) -0.0018(16)
O2 0.024(2) 0.0145(19) 0.0158(18) 0.0016(15) 0.0006(16) 0.0023(16)
O3 0.0155(18) 0.0139(19) 0.0144(17) -0.0004(14) 0.0036(15) 0.0014(14)
O4 0.019(2) 0.0080(17) 0.0147(17) -0.0007(14) -0.0017(15) -0.0031(15)

loop_
_atom_type_symbol
_atom_type_description
_atom_type_scat_dispersion_real
_atom_type_scat_dispersion_imag
_atom_type_scat_source
O O 0.0106 0.0060 'International Tables Vol C Tables 4.2.6.8 and 6.1.1.4'
Na Na 0.0362 0.0249 'International Tables Vol C Tables 4.2.6.8 and 6.1.1.4'
W W -0.8490 6.8722 'International Tables Vol C Tables 4.2.6.8 and 6.1.1.4'
Bi Bi -4.1077 10.2566 'International Tables Vol C Tables 4.2.6.8 and 6.1.1.4'

loop_
_geom_angle_atom_site_label_1
_geom_angle_atom_site_label_2
_geom_angle_atom_site_label_3
_geom_angle
_geom_angle_site_symmetry_1
_geom_angle_site_symmetry_3
_geom_angle_publ_flag
O4 Bi O4 95.28(5) 6_564 12_766 ?
O4 Bi O4 144.68(16) 6_564 . ?
O4 Bi O4 95.28(5) 12_766 . ?
O4 Bi O4 95.28(5) 6_564 15_565 ?
O4 Bi O4 144.68(16) 12_766 15_565 ?
O4 Bi O4 95.28(5) . 15_565 ?
O4 Bi O3 69.29(12) 6_564 12_766 ?
O4 Bi O3 74.29(12) 12_766 12_766 ?
O4 Bi O3 145.99(12) . 12_766 ?
O4 Bi O3 78.20(12) 15_565 12_766 ?
O4 Bi O3 74.29(12) 6_564 6_564 ?
O4 Bi O3 145.99(12) 12_766 6_564 ?
O4 Bi O3 78.20(12) . 6_564 ?
O4 Bi O3 69.29(12) 15_565 6_564 ?
O3 Bi O3 127.86(11) 12_766 6_564 ?
O4 Bi O3 145.99(12) 6_564 15_565 ?
O4 Bi O3 78.20(12) 12_766 15_565 ?
O4 Bi O3 69.29(12) . 15_565 ?
O4 Bi O3 74.29(12) 15_565 15_565 ?
O3 Bi O3 76.86(17) 12_766 15_565 ?
O3 Bi O3 127.86(11) 6_564 15_565 ?
O4 Bi O3 78.20(12) 6_564 . ?
O4 Bi O3 69.29(12) 12_766 . ?
O4 Bi O3 74.29(12) . . ?
O4 Bi O3 145.99(12) 15_565 . ?
O3 Bi O3 127.86(11) 12_766 . ?
O3 Bi O3 76.86(17) 6_564 . ?
O3 Bi O3 127.86(11) 15_565 . ?
O4 Bi Na1 78.69(9) 6_564 15_565 ?
O4 Bi Na1 112.04(9) 12_766 15_565 ?
O4 Bi Na1 127.21(9) . 15_565 ?
O4 Bi Na1 38.39(9) 15_565 15_565 ?
O3 Bi Na1 39.90(9) 12_766 15_565 ?
O3 Bi Na1 97.79(9) 6_564 15_565 ?
O3 Bi Na1 73.27(9) 15_565 15_565 ?
O3 Bi Na1 156.86(9) . 15_565 ?
O4 Bi Na1 127.21(9) 6_564 12_766 ?
O4 Bi Na1 38.39(9) 12_766 12_766 ?
O4 Bi Na1 78.69(9) . 12_766 ?
O4 Bi Na1 112.04(9) 15_565 12_766 ?
O3 Bi Na1 73.27(9) 12_766 12_766 ?
O3 Bi Na1 156.86(9) 6_564 12_766 ?
O3 Bi Na1 39.90(9) 15_565 12_766 ?
O3 Bi Na1 97.79(9) . 12_766 ?
Na1 Bi Na1 95.34(6) 15_565 12_766 ?
O4 Bi Na1 38.39(9) 6_564 6_564 ?
O4 Bi Na1 78.69(9) 12_766 6_564 ?
O4 Bi Na1 112.04(9) . 6_564 ?
O4 Bi Na1 127.21(9) 15_565 6_564 ?
O3 Bi Na1 97.79(9) 12_766 6_564 ?
O3 Bi Na1 73.27(9) 6_564 6_564 ?
O3 Bi Na1 156.86(9) 15_565 6_564 ?
O3 Bi Na1 39.90(9) . 6_564 ?
Na1 Bi Na1 116.97(4) 15_565 6_564 ?
Na1 Bi Na1 116.97(4) 12_766 6_564 ?
O4 Bi Na1 112.04(9) 6_564 . ?
O4 Bi Na1 127.21(9) 12_766 . ?
O4 Bi Na1 38.39(9) . . ?
O4 Bi Na1 78.69(9) 15_565 . ?
O3 Bi Na1 156.86(9) 12_766 . ?
O3 Bi Na1 39.90(9) 6_564 . ?
O3 Bi Na1 97.79(9) 15_565 . ?
O3 Bi Na1 73.27(9) . . ?
Na1 Bi Na1 116.96(4) 15_565 . ?
Na1 Bi Na1 116.97(4) 12_766 . ?
Na1 Bi Na1 95.34(6) 6_564 . ?
O2 W O1 107.37(17) . . ?
O2 W O3 105.27(17) . 3 ?
O1 W O3 106.13(16) . 3 ?
O2 W O4 111.47(17) . 15_565 ?
O1 W O4 114.07(16) . 15_565 ?
O3 W O4 111.98(16) 3 15_565 ?
O2 W Na1 40.33(13) . 14 ?
O1 W Na1 143.15(12) . 14 ?
O3 W Na1 101.10(12) 3 14 ?
O4 W Na1 76.72(12) 15_565 14 ?
O2 W Na1 148.36(12) . 3 ?
O1 W Na1 41.62(12) . 3 ?
O3 W Na1 83.66(12) 3 3 ?
O4 W Na1 92.07(12) 15_565 3 ?
Na1 W Na1 168.76(5) 14 3 ?
O2 W Na2 76.94(12) . . ?
O1 W Na2 38.27(12) . . ?
O3 W Na2 92.71(11) 3 . ?
O4 W Na2 149.40(11) 15_565 . ?
Na1 W Na2 117.26(3) 14 . ?
Na1 W Na2 72.29(3) 3 . ?
O2 W Na1 98.39(12) . . ?
O1 W Na1 34.70(12) . . ?
O3 W Na1 139.82(12) 3 . ?
O4 W Na1 88.01(11) 15_565 . ?
Na1 W Na1 117.70(4) 14 . ?
Na1 W Na1 60.26(5) 3 . ?
Na2 W Na1 61.43(3) . . ?
O2 W Na1 100.14(13) . 15_565 ?
O1 W Na1 143.08(12) . 15_565 ?
O3 W Na1 89.38(12) 3 15_565 ?
O4 W Na1 30.46(12) 15_565 15_565 ?
Na1 W Na1 59.861(18) 14 15_565 ?
Na1 W Na1 110.41(4) 3 15_565 ?
Na2 W Na1 176.77(3) . 15_565 ?
Na1 W Na1 118.07(6) . 15_565 ?
O2 Na1 O4 142.33(16) 11_565 . ?
O2 Na1 O3 130.29(16) 11_565 6_564 ?
O4 Na1 O3 80.51(13) . 6_564 ?
O2 Na1 O1 109.62(15) 11_565 . ?
O4 Na1 O1 97.00(14) . . ?
O3 Na1 O1 77.13(13) 6_564 . ?
O2 Na1 O2 81.73(10) 11_565 14_545 ?
O4 Na1 O2 79.27(14) . 14_545 ?
O3 Na1 O2 144.05(15) 6_564 14_545 ?
O1 Na1 O2 76.22(14) . 14_545 ?
O2 Na1 O1 77.45(14) 11_565 4_454 ?
O4 Na1 O1 85.80(14) . 4_454 ?
O3 Na1 O1 85.12(14) 6_564 4_454 ?
O1 Na1 O1 161.26(14) . 4_454 ?
O2 Na1 O1 122.43(15) 14_545 4_454 ?
O2 Na1 W 61.28(11) 11_565 14_545 ?
O4 Na1 W 88.66(10) . 14_545 ?
O3 Na1 W 168.42(12) 6_564 14_545 ?
O1 Na1 W 100.32(11) . 14_545 ?
O2 Na1 W 27.25(9) 14_545 14_545 ?
O1 Na1 W 98.26(10) 4_454 14_545 ?
O2 Na1 W 102.10(11) 11_565 4_454 ?
O4 Na1 W 58.38(10) . 4_454 ?
O3 Na1 W 78.40(10) 6_564 4_454 ?
O1 Na1 W 147.83(11) . 4_454 ?
O2 Na1 W 114.48(11) 14_545 4_454 ?
O1 Na1 W 27.63(8) 4_454 4_454 ?
W Na1 W 99.46(5) 14_545 4_454 ?
O2 Na1 Na1 111.67(12) 11_565 3 ?
O4 Na1 Na1 70.01(9) . 3 ?
O3 Na1 Na1 106.20(11) 6_564 3 ?
O1 Na1 Na1 44.19(11) . 3 ?
O2 Na1 Na1 38.55(9) 14_545 3 ?
O1 Na1 Na1 150.64(11) 4_454 3 ?
W Na1 Na1 65.80(4) 14_545 3 ?
W Na1 Na1 126.83(5) 4_454 3 ?
O2 Na1 Na1 42.44(10) 11_565 4_454 ?
O4 Na1 Na1 105.17(12) . 4_454 ?
O3 Na1 Na1 124.22(12) 6_564 4_454 ?
O1 Na1 Na1 151.10(11) . 4_454 ?
O2 Na1 Na1 89.78(10) 14_545 4_454 ?
O1 Na1 Na1 41.72(10) 4_454 4_454 ?
W Na1 Na1 62.57(4) 14_545 4_454 ?
W Na1 Na1 61.05(6) 4_454 4_454 ?
Na1 Na1 Na1 128.26(4) 3 4_454 ?
O2 Na1 W 127.78(12) 11_565 . ?
O4 Na1 W 86.52(10) . . ?
O3 Na1 W 53.29(10) 6_564 . ?
O1 Na1 W 24.60(9) . . ?
O2 Na1 W 95.99(10) 14_545 . ?
O1 Na1 W 138.40(11) 4_454 . ?
W Na1 W 122.36(6) 14_545 . ?
W Na1 W 125.06(6) 4_454 . ?
Na1 Na1 W 58.68(5) 3 . ?
Na1 Na1 W 167.79(6) 4_454 . ?
O2 Na1 Na2 69.92(11) 11_565 . ?
O4 Na1 Na2 136.88(12) . . ?
O3 Na1 Na2 94.85(11) 6_564 . ?
O1 Na1 Na2 41.04(9) . . ?
O2 Na1 Na2 80.37(10) 14_545 . ?
O1 Na1 Na2 136.85(11) 4_454 . ?
W Na1 Na2 90.24(5) 14_545 . ?
W Na1 Na2 162.60(7) 4_454 . ?
Na1 Na1 Na2 70.36(6) 3 . ?
Na1 Na1 Na2 112.35(4) 4_454 . ?
W Na1 Na2 58.41(3) . . ?
O1 Na2 O1 119.51(10) . 11_565 ?
O1 Na2 O1 119.51(10) . 16_665 ?
O1 Na2 O1 90.85(17) 11_565 16_665 ?
O1 Na2 O1 90.85(17) . 6_464 ?
O1 Na2 O1 119.51(10) 11_565 6_464 ?
O1 Na2 O1 119.51(10) 16_665 6_464 ?
O1 Na2 W 26.48(8) . . ?
O1 Na2 W 145.07(9) 11_565 . ?
O1 Na2 W 103.50(8) 16_665 . ?
O1 Na2 W 80.89(8) 6_464 . ?
O1 Na2 W 103.50(8) . 11_565 ?
O1 Na2 W 26.48(8) 11_565 11_565 ?
O1 Na2 W 80.89(8) 16_665 11_565 ?
O1 Na2 W 145.07(9) 6_464 11_565 ?
W Na2 W 124.267(4) . 11_565 ?
O1 Na2 W 145.07(9) . 16_665 ?
O1 Na2 W 80.89(8) 11_565 16_665 ?
O1 Na2 W 26.48(8) 16_665 16_665 ?
O1 Na2 W 103.50(8) 6_464 16_665 ?
W Na2 W 124.267(4) . 16_665 ?
W Na2 W 82.755(7) 11_565 16_665 ?
O1 Na2 W 80.89(8) . 6_464 ?
O1 Na2 W 103.50(8) 11_565 6_464 ?
O1 Na2 W 145.07(9) 16_665 6_464 ?
O1 Na2 W 26.48(8) 6_464 6_464 ?
W Na2 W 82.755(7) . 6_464 ?
W Na2 W 124.267(4) 11_565 6_464 ?
W Na2 W 124.267(4) 16_665 6_464 ?
O1 Na2 Na1 40.27(9) . . ?
O1 Na2 Na1 85.97(9) 11_565 . ?
O1 Na2 Na1 101.83(9) 16_665 . ?
O1 Na2 Na1 128.91(9) 6_464 . ?
W Na2 Na1 60.16(3) . . ?
W Na2 Na1 64.54(3) 11_565 . ?
W Na2 Na1 125.03(3) 16_665 . ?
W Na2 Na1 110.69(3) 6_464 . ?
O1 Na2 Na1 101.84(9) . 11_565 ?
O1 Na2 Na1 40.27(9) 11_565 11_565 ?
O1 Na2 Na1 128.91(9) 16_665 11_565 ?
O1 Na2 Na1 85.97(9) 6_464 11_565 ?
W Na2 Na1 125.03(3) . 11_565 ?
W Na2 Na1 60.16(3) 11_565 11_565 ?
W Na2 Na1 110.69(3) 16_665 11_565 ?
W Na2 Na1 64.54(3) 6_464 11_565 ?
Na1 Na2 Na1 90.529(6) . 11_565 ?
O1 Na2 Na1 85.97(9) . 16_665 ?
O1 Na2 Na1 128.91(9) 11_565 16_665 ?
O1 Na2 Na1 40.27(9) 16_665 16_665 ?
O1 Na2 Na1 101.84(9) 6_464 16_665 ?
W Na2 Na1 64.54(3) . 16_665 ?
W Na2 Na1 110.69(3) 11_565 16_665 ?
W Na2 Na1 60.16(3) 16_665 16_665 ?
W Na2 Na1 125.03(3) 6_464 16_665 ?
Na1 Na2 Na1 90.529(6) . 16_665 ?
Na1 Na2 Na1 168.97(6) 11_565 16_665 ?
O1 Na2 Na1 128.91(9) . 6_464 ?
O1 Na2 Na1 101.83(9) 11_565 6_464 ?
O1 Na2 Na1 85.97(9) 16_665 6_464 ?
O1 Na2 Na1 40.27(9) 6_464 6_464 ?
W Na2 Na1 110.69(3) . 6_464 ?
W Na2 Na1 125.03(3) 11_565 6_464 ?
W Na2 Na1 64.54(3) 16_665 6_464 ?
W Na2 Na1 60.16(3) 6_464 6_464 ?
Na1 Na2 Na1 168.97(6) . 6_464 ?
Na1 Na2 Na1 90.529(6) 11_565 6_464 ?
Na1 Na2 Na1 90.529(6) 16_665 6_464 ?
W O1 Na1 120.70(18) . . ?
W O1 Na2 115.24(17) . . ?
Na1 O1 Na2 98.68(14) . . ?
W O1 Na1 110.75(17) . 3 ?
Na1 O1 Na1 94.09(15) . 3 ?
Na2 O1 Na1 115.48(15) . 3 ?
W O2 Na1 148.6(2) . 16_665 ?
W O2 Na1 112.42(18) . 14 ?
Na1 O2 Na1 99.01(14) 16_665 14 ?
W O3 Na1 126.05(18) 4_454 6_564 ?
W O3 Bi 129.26(18) 4_454 . ?
Na1 O3 Bi 99.57(14) 6_564 . ?
W O4 Na1 126.63(18) 12_766 . ?
W O4 Bi 128.51(17) 12_766 . ?
Na1 O4 Bi 101.55(14) . . ?

loop_
_geom_bond_atom_site_label_1
_geom_bond_atom_site_label_2
_geom_bond_distance
_geom_bond_site_symmetry_2
_geom_bond_publ_flag
Bi O4 2.437(3) 6_564 ?
Bi O4 2.437(3) 12_766 ?
Bi O4 2.437(3) . ?
Bi O4 2.437(3) 15_565 ?
Bi O3 2.445(3) 12_766 ?
Bi O3 2.445(3) 6_564 ?
Bi O3 2.445(3) 15_565 ?
Bi O3 2.445(3) . ?
Bi Na1 3.710(2) 15_565 ?
Bi Na1 3.710(2) 12_766 ?
Bi Na1 3.710(2) 6_564 ?
Bi Na1 3.710(2) . ?
W O2 1.753(4) . ?
W O1 1.769(4) . ?
W O3 1.789(4) 3 ?
W O4 1.805(3) 15_565 ?
W Na1 3.539(2) 14 ?
W Na1 3.568(2) 3 ?
W Na2 3.5885(2) . ?
W Na1 3.654(2) . ?
W Na1 3.721(2) 15_565 ?
Na1 O2 2.288(4) 11_565 ?
Na1 O4 2.351(4) . ?
Na1 O3 2.413(4) 6_564 ?
Na1 O1 2.419(4) . ?
Na1 O2 2.478(4) 14_545 ?
Na1 O1 2.534(4) 4_454 ?
Na1 W 3.539(2) 14_545 ?
Na1 W 3.568(2) 4_454 ?
Na1 Na1 3.6261(18) 3 ?
Na1 Na1 3.6261(18) 4_454 ?
Na1 Na2 3.700(2) . ?
Na2 O1 2.457(4) . ?
Na2 O1 2.458(4) 11_565 ?
Na2 O1 2.458(4) 16_665 ?
Na2 O1 2.458(4) 6_464 ?
Na2 W 3.5886(2) 11_565 ?
Na2 W 3.5885(2) 16_665 ?
Na2 W 3.5886(2) 6_464 ?
Na2 Na1 3.700(2) 11_565 ?
Na2 Na1 3.700(2) 16_665 ?
Na2 Na1 3.700(2) 6_464 ?
O1 Na1 2.534(4) 3 ?
O2 Na1 2.288(4) 16_665 ?
O2 Na1 2.478(4) 14 ?
O3 W 1.789(4) 4_454 ?
O3 Na1 2.413(4) 6_564 ?
O4 W 1.805(3) 12_766 ?
